data_7043142
loop_
_publ_author_name
'Fan, Yang'
'Cui, Ying'
'Zou, Guo-dong'
'Duan, Rui-Huan Huan'
'Zhang, Xu'
'Dong, Yu-Xiang'
'Lv, Haiting'
'Cao, Juntao'
'Jing, Qiang-Shan'

_publ_section_title
;
 Ferrocenecarboxylate-functionalized titanium-oxo-cluster: ferrocene wheel
 as sensitizer for photocurrent response
;
_journal_name_full 'Dalton Trans.'
_journal_paper_doi 10.1039/C7DT01756A
_journal_year 2017
_chemical_formula_moiety 'C84 H84 O24 Ti6'
_chemical_formula_sum 'C84 H84 O24 Ti6'
_chemical_formula_weight 1764.91
_space_group_crystal_system triclinic
_space_group_IT_number 2
_space_group_name_Hall '-P 1'
_space_group_name_H-M_alt 'P -1'
_symmetry_space_group_name_Hall '-P 1'
_symmetry_space_group_name_H-M 'P -1'
_atom_sites_solution_hydrogens mixed
_audit_creation_method SHELXL-2014/8
_audit_update_record
;
2017-04-17 deposited with the CCDC.
2017-05-29 downloaded from the CCDC.
;
_cell_angle_alpha 63.018(8)
_cell_angle_beta 66.477(7)
_cell_angle_gamma 62.871(8)
_cell_formula_units_Z 1
_cell_length_a 13.3081(10)
_cell_length_b 13.8105(12)
_cell_length_c 14.5437(11)
_cell_measurement_reflns_used 2000
_cell_measurement_temperature 295(2)
_cell_measurement_theta_max 21.1080
_cell_measurement_theta_min 3.2840
_cell_volume 2056.8(3)
_computing_cell_refinement
;
CrysAlisPro, Agilent Technologies,
Version 1.171.37.34 (release 22-05-2014 CrysAlis171 .NET)
(compiled May 22 2014,16:03:01)
;
_computing_data_collection
;
CrysAlisPro, Agilent Technologies,
Version 1.171.37.34 (release 22-05-2014 CrysAlis171 .NET)
(compiled May 22 2014,16:03:01)
;
_computing_data_reduction
;
CrysAlisPro, Agilent Technologies,
Version 1.171.37.34 (release 22-05-2014 CrysAlis171 .NET)
(compiled May 22 2014,16:03:01)
;
_computing_molecular_graphics 'DIAMOND. Version 3.2k. Crystal Impact'
_computing_publication_material 'Windows Word 2010'
_computing_structure_refinement 'SHELXL-2014/8 (Sheldrick, 2014)'
_computing_structure_solution 'SHELXS-2013 (Sheldrick, 2013)'
_diffrn_ambient_temperature 295(2)
_diffrn_detector_area_resol_mean 8.0606
_diffrn_measured_fraction_theta_full 0.999
_diffrn_measured_fraction_theta_max 0.999
_diffrn_measurement_device_type 'Xcalibur, Eos, Gemini'
_diffrn_measurement_method '\w scans'
_diffrn_radiation_type MoK\a
_diffrn_radiation_wavelength 0.71073
_diffrn_reflns_av_R_equivalents 0.0717
_diffrn_reflns_av_unetI/netI 0.1450
_diffrn_reflns_Laue_measured_fraction_full 0.999
_diffrn_reflns_Laue_measured_fraction_max 0.999
_diffrn_reflns_limit_h_max 15
_diffrn_reflns_limit_h_min -13
_diffrn_reflns_limit_k_max 16
_diffrn_reflns_limit_k_min -15
_diffrn_reflns_limit_l_max 17
_diffrn_reflns_limit_l_min -17
_diffrn_reflns_number 14685
_diffrn_reflns_point_group_measured_fraction_full 0.999
_diffrn_reflns_point_group_measured_fraction_max 0.999
_diffrn_reflns_theta_full 25.000
_diffrn_reflns_theta_max 25.000
_diffrn_reflns_theta_min 2.758
_diffrn_source 'Enhance (Mo) X-ray Source'
_exptl_absorpt_coefficient_mu 0.630
_exptl_absorpt_correction_T_max 1.00000
_exptl_absorpt_correction_T_min 0.76559
_exptl_absorpt_correction_type multi-scan
_exptl_absorpt_process_details
;
CrysAlisPro, Agilent Technologies,
Version 1.171.37.34 (release 22-05-2014 CrysAlis171 .NET)
(compiled May 22 2014,16:03:01)
Empirical absorption correction using spherical harmonics,
 implemented in SCALE3 ABSPACK scaling algorithm.
;
_exptl_crystal_colour colourless
_exptl_crystal_density_diffrn 1.425
_exptl_crystal_description block
_exptl_crystal_F_000 912
_exptl_crystal_size_max 0.04
_exptl_crystal_size_mid 0.03
_exptl_crystal_size_min 0.03
_refine_diff_density_max 0.503
_refine_diff_density_min -0.433
_refine_diff_density_rms 0.075
_refine_ls_extinction_method none
_refine_ls_goodness_of_fit_ref 1.036
_refine_ls_hydrogen_treatment constr
_refine_ls_matrix_type full
_refine_ls_number_parameters 560
_refine_ls_number_reflns 7251
_refine_ls_number_restraints 94
_refine_ls_restrained_S_all 1.033
_refine_ls_R_factor_all 0.1503
_refine_ls_R_factor_gt 0.0805
_refine_ls_shift/su_max 0.012
_refine_ls_shift/su_mean 0.000
_refine_ls_structure_factor_coef Fsqd
_refine_ls_weighting_details 'w=1/[\s^2^(Fo^2^)+(0.0412P)^2^+0.7410P] where P=(Fo^2^+2Fc^2^)/3'
_refine_ls_weighting_scheme calc
_refine_ls_wR_factor_gt 0.1310
_refine_ls_wR_factor_ref 0.1609
_reflns_Friedel_coverage 0.000
_reflns_number_gt 4109
_reflns_number_total 7251
_reflns_threshold_expression 'I > 2\s(I)'
_cod_data_source_file c7dt01756a2.cif
_cod_data_source_block C2
_cod_original_cell_volume 2056.8(4)
_cod_database_code 7043142
_shelx_shelxl_version_number 2014/8
_shelx_space_group_comment
;
The symmetry employed for this shelxl refinement is uniquely defined
by the following loop, which should always be used as a source of
symmetry information in preference to the above space-group names.
They are only intended as comments.
;

loop_
_space_group_symop_operation_xyz
'x, y, z'
'-x, -y, -z'

loop_
_atom_site_label
_atom_site_type_symbol
_atom_site_fract_x
_atom_site_fract_y
_atom_site_fract_z
_atom_site_U_iso_or_equiv
_atom_site_adp_type
_atom_site_occupancy
_atom_site_site_symmetry_order
_atom_site_calc_flag
_atom_site_refinement_flags_posn
_atom_site_refinement_flags_adp
_atom_site_refinement_flags_occupancy
_atom_site_disorder_assembly
_atom_site_disorder_group
Ti1 Ti 0.84227(8) 0.65942(8) 0.53807(9) 0.0361(3) Uani 1 1 d . . . . .
Ti2 Ti 1.06356(8) 0.42822(8) 0.65359(9) 0.0365(3) Uani 1 1 d . . . . .
Ti3 Ti 0.86810(8) 0.40038(8) 0.61165(8) 0.0337(3) Uani 1 1 d . . . . .
O1 O 0.9089(3) 0.5193(3) 0.6387(3) 0.0318(9) Uani 1 1 d . . . . .
O2 O 1.0315(3) 0.3357(3) 0.5857(3) 0.0300(9) Uani 1 1 d . . . . .
O3 O 0.8461(3) 0.5341(3) 0.4868(3) 0.0299(9) Uani 1 1 d . . . . .
O4 O 0.9914(3) 0.3296(3) 0.7999(3) 0.0440(10) Uani 1 1 d . . . . .
O5 O 0.8622(3) 0.2970(3) 0.7679(3) 0.0406(10) Uani 1 1 d . . . . .
O6 O 0.6985(3) 0.4737(3) 0.6858(3) 0.0420(11) Uani 1 1 d . . . . .
O7 O 0.6819(3) 0.6574(3) 0.6388(3) 0.0457(11) Uani 1 1 d . . . . .
O8 O 0.7936(3) 0.7134(3) 0.3067(3) 0.0444(11) Uani 1 1 d . . . . .
O9 O 0.7291(3) 0.7808(3) 0.4403(3) 0.0470(11) Uani 1 1 d . . . . .
O10 O 0.8271(3) 0.3189(3) 0.5778(3) 0.0406(10) Uani 1 1 d D . . . .
O11 O 0.8504(3) 0.7655(3) 0.5684(3) 0.0488(11) Uani 1 1 d . . . . .
O12 O 1.0828(3) 0.5083(3) 0.7071(3) 0.0477(11) Uani 1 1 d . . . . .
C1 C 0.9196(5) 0.2795(5) 0.8288(5) 0.0382(15) Uani 1 1 d . . . . .
C2 C 0.9003(5) 0.1949(5) 0.9386(5) 0.0396(16) Uani 1 1 d . . . . .
C3 C 0.8106(5) 0.1554(5) 0.9694(5) 0.0482(17) Uani 1 1 d . . . . .
H3 H 0.7646 0.1833 0.9226 0.058 Uiso 1 1 calc R U . . .
C4 C 0.7860(6) 0.0740(6) 1.0697(6) 0.061(2) Uani 1 1 d . . . . .
H4 H 0.7237 0.0495 1.0891 0.074 Uiso 1 1 calc R U . . .
C5 C 0.8529(6) 0.0313(6) 1.1379(5) 0.063(2) Uani 1 1 d . . . . .
H5 H 0.8367 -0.0233 1.2041 0.076 Uiso 1 1 calc R U . . .
C6 C 0.9467(6) 0.0684(5) 1.1104(5) 0.0523(18) Uani 1 1 d . . . . .
C7 C 1.0163(7) 0.0221(6) 1.1828(6) 0.070(2) Uani 1 1 d . . . . .
H7 H 1.0001 -0.0332 1.2484 0.083 Uiso 1 1 calc R U . . .
C8 C 1.1057(7) 0.0574(7) 1.1577(6) 0.080(2) Uani 1 1 d . . . . .
H8 H 1.1501 0.0269 1.2065 0.096 Uiso 1 1 calc R U . . .
C9 C 1.1326(7) 0.1386(7) 1.0601(7) 0.083(3) Uani 1 1 d . . . . .
H9 H 1.1945 0.1624 1.0439 0.100 Uiso 1 1 calc R U . . .
C10 C 1.0686(6) 0.1840(6) 0.9874(6) 0.0590(19) Uani 1 1 d . . . . .
H10 H 1.0892 0.2368 0.9215 0.071 Uiso 1 1 calc R U . . .
C11 C 0.9726(5) 0.1528(5) 1.0100(5) 0.0434(16) Uani 1 1 d . . . . .
C12 C 0.6410(5) 0.5752(5) 0.6853(5) 0.0391(15) Uani 1 1 d . . . . .
C13 C 0.5150(4) 0.6043(5) 0.7434(5) 0.0412(16) Uani 1 1 d . . . . .
C14 C 0.4416(5) 0.7088(5) 0.6935(6) 0.0581(19) Uani 1 1 d . . . . .
H14 H 0.4712 0.7573 0.6287 0.070 Uiso 1 1 calc R U . . .
C15 C 0.3214(5) 0.7421(6) 0.7410(7) 0.072(2) Uani 1 1 d . . . . .
H15 H 0.2710 0.8101 0.7051 0.086 Uiso 1 1 calc R U . . .
C16 C 0.2794(5) 0.6764(6) 0.8374(6) 0.065(2) Uani 1 1 d . . . . .
H16 H 0.2004 0.7020 0.8691 0.078 Uiso 1 1 calc R U . . .
C17 C 0.3506(5) 0.5705(5) 0.8918(5) 0.0453(17) Uani 1 1 d . . . . .
C18 C 0.3076(5) 0.5029(6) 0.9947(6) 0.059(2) Uani 1 1 d . . . . .
H18 H 0.2290 0.5297 1.0270 0.071 Uiso 1 1 calc R U . . .
C19 C 0.3761(6) 0.4000(6) 1.0493(6) 0.063(2) Uani 1 1 d . . . . .
H19 H 0.3451 0.3556 1.1164 0.075 Uiso 1 1 calc R U . . .
C20 C 0.4967(6) 0.3628(6) 0.9999(6) 0.0586(19) Uani 1 1 d . . . . .
H20 H 0.5458 0.2943 1.0367 0.070 Uiso 1 1 calc R U . . .
C21 C 0.5415(5) 0.4242(5) 0.9016(5) 0.0477(17) Uani 1 1 d . . . . .
H21 H 0.6203 0.3958 0.8709 0.057 Uiso 1 1 calc R U . . .
C22 C 0.4716(4) 0.5309(5) 0.8438(5) 0.0398(15) Uani 1 1 d . . . . .
C23 C 0.7209(5) 0.7823(5) 0.3562(5) 0.0419(16) Uani 1 1 d . . . . .
C24 C 0.6199(5) 0.8756(5) 0.3097(5) 0.0489(18) Uani 1 1 d . . . . .
C25 C 0.5742(5) 0.9748(5) 0.3313(6) 0.070(2) Uani 1 1 d . . . . .
H25 H 0.6027 0.9808 0.3768 0.084 Uiso 1 1 calc R U . . .
C26 C 0.4828(7) 1.0711(6) 0.2859(8) 0.098(3) Uani 1 1 d . . . . .
H26 H 0.4518 1.1392 0.3010 0.117 Uiso 1 1 calc R U . . .
C27 C 0.4428(7) 1.0597(8) 0.2194(8) 0.096(3) Uani 1 1 d . . . . .
H27 H 0.3850 1.1221 0.1878 0.116 Uiso 1 1 calc R U . . .
C28 C 0.4847(6) 0.9598(8) 0.1980(6) 0.077(3) Uani 1 1 d . . . . .
C29 C 0.4371(7) 0.9480(9) 0.1332(8) 0.101(3) Uani 1 1 d . . . . .
H29 H 0.3791 1.0109 0.1023 0.121 Uiso 1 1 calc R U . . .
C30 C 0.4735(9) 0.8486(11) 0.1157(8) 0.124(4) Uani 1 1 d . . . . .
H30 H 0.4409 0.8440 0.0725 0.148 Uiso 1 1 calc R U . . .
C31 C 0.5596(7) 0.7523(9) 0.1613(8) 0.112(3) Uani 1 1 d . . . . .
H31 H 0.5826 0.6827 0.1510 0.134 Uiso 1 1 calc R U . . .
C32 C 0.6096(6) 0.7614(7) 0.2214(7) 0.084(3) Uani 1 1 d . . . . .
H32 H 0.6695 0.6976 0.2488 0.101 Uiso 1 1 calc R U . . .
C33 C 0.5752(5) 0.8621(6) 0.2438(6) 0.058(2) Uani 1 1 d . . . . .
C34 C 0.7417(7) 0.3084(5) 0.5561(8) 0.125(3) Uani 1 1 d D U . . .
H34A H 0.7920 0.3049 0.4860 0.150 Uiso 0.71(2) 1 d R U P A 1
C35A C 0.7431(13) 0.1925(7) 0.5860(15) 0.118(5) Uani 0.71(2) 1 d D U P A 1
H35A H 0.8116 0.1520 0.5438 0.177 Uiso 0.71(2) 1 calc R U P A 1
H35B H 0.6752 0.1962 0.5742 0.177 Uiso 0.71(2) 1 calc R U P A 1
H35C H 0.7433 0.1525 0.6599 0.177 Uiso 0.71(2) 1 calc R U P A 1
C36A C 0.6577(11) 0.4141(8) 0.5064(15) 0.126(6) Uani 0.71(2) 1 d D U P A 1
H36A H 0.5922 0.4392 0.5604 0.189 Uiso 0.71(2) 1 calc R U P A 1
H36B H 0.6321 0.4005 0.4617 0.189 Uiso 0.71(2) 1 calc R U P A 1
H36C H 0.6933 0.4727 0.4643 0.189 Uiso 0.71(2) 1 calc R U P A 1
H34B H 0.7984 0.2554 0.5121 0.151 Uiso 0.29(2) 1 d R U P A 2
C35B C 0.682(2) 0.232(2) 0.6432(17) 0.128(9) Uani 0.29(2) 1 d D U P A 2
H35D H 0.7338 0.1726 0.6877 0.192 Uiso 0.29(2) 1 calc R U P A 2
H35E H 0.6579 0.1969 0.6154 0.192 Uiso 0.29(2) 1 calc R U P A 2
H35F H 0.6151 0.2749 0.6844 0.192 Uiso 0.29(2) 1 calc R U P A 2
C36B C 0.693(2) 0.402(2) 0.468(2) 0.127(10) Uani 0.29(2) 1 d D U P A 2
H36D H 0.6754 0.4742 0.4749 0.190 Uiso 0.29(2) 1 calc R U P A 2
H36E H 0.6238 0.3953 0.4701 0.190 Uiso 0.29(2) 1 calc R U P A 2
H36F H 0.7492 0.3968 0.4024 0.190 Uiso 0.29(2) 1 calc R U P A 2
C37 C 0.8823(8) 0.8663(6) 0.5259(7) 0.136(3) Uani 1 1 d D U . . .
H37A H 0.9497 0.8488 0.4677 0.163 Uiso 0.22(3) 1 d R U P B 1
C38A C 0.790(3) 0.948(2) 0.472(3) 0.136(3) Uani 0.22(3) 1 d D U P B 1
H38A H 0.7114 0.9473 0.5078 0.204 Uiso 0.22(3) 1 d R U P B 1
H38B H 0.8134 0.9324 0.4072 0.204 Uiso 0.22(3) 1 d R U P B 1
H38C H 0.7924 1.0220 0.4567 0.204 Uiso 0.22(3) 1 d R U P B 1
C39A C 0.918(3) 0.912(2) 0.576(2) 0.138(3) Uani 0.22(3) 1 d D U P B 1
H39A H 0.9981 0.8648 0.5716 0.208 Uiso 0.22(3) 1 d R U P B 1
H39B H 0.8776 0.9053 0.6487 0.208 Uiso 0.22(3) 1 d R U P B 1
H39C H 0.9117 0.9908 0.5349 0.208 Uiso 0.22(3) 1 d R U P B 1
H37B H 0.9468 0.8672 0.4657 0.166 Uiso 0.78(3) 1 d R U P B 2
C38B C 0.7989(12) 0.9698(9) 0.4729(12) 0.136(3) Uani 0.78(3) 1 d D U P B 2
H38D H 0.7226 0.9790 0.5199 0.204 Uiso 0.78(3) 1 calc R U P B 2
H38E H 0.7992 0.9633 0.4098 0.204 Uiso 0.78(3) 1 calc R U P B 2
H38F H 0.8198 1.0356 0.4540 0.204 Uiso 0.78(3) 1 calc R U P B 2
C39B C 0.9129(12) 0.8734(13) 0.6072(11) 0.139(3) Uani 0.78(3) 1 d D U P B 2
H39D H 0.9402 0.9374 0.5777 0.208 Uiso 0.78(3) 1 calc R U P B 2
H39E H 0.9731 0.8033 0.6328 0.208 Uiso 0.78(3) 1 calc R U P B 2
H39F H 0.8456 0.8842 0.6650 0.208 Uiso 0.78(3) 1 calc R U P B 2
C40 C 1.0612(7) 0.5631(7) 0.7768(7) 0.087(3) Uani 1 1 d . . . . .
H40 H 1.0834 0.6321 0.7316 0.105 Uiso 1 1 calc R U . . .
C41 C 0.9364(8) 0.6070(9) 0.8235(7) 0.129(4) Uani 1 1 d . . . . .
H41A H 0.8962 0.6575 0.7677 0.194 Uiso 1 1 calc R U . . .
H41B H 0.9234 0.6489 0.8672 0.194 Uiso 1 1 calc R U . . .
H41C H 0.9077 0.5436 0.8661 0.194 Uiso 1 1 calc R U . . .
C42 C 1.1372(9) 0.4964(9) 0.8493(8) 0.146(4) Uani 1 1 d . . . . .
H42A H 1.1207 0.4263 0.8957 0.219 Uiso 1 1 calc R U . . .
H42B H 1.1243 0.5406 0.8907 0.219 Uiso 1 1 calc R U . . .
H42C H 1.2168 0.4780 0.8093 0.219 Uiso 1 1 calc R U . . .

loop_
_atom_site_aniso_label
_atom_site_aniso_U_11
_atom_site_aniso_U_22
_atom_site_aniso_U_33
_atom_site_aniso_U_23
_atom_site_aniso_U_13
_atom_site_aniso_U_12
Ti1 0.0355(6) 0.0352(6) 0.0406(7) -0.0155(5) -0.0092(5) -0.0115(5)
Ti2 0.0386(6) 0.0380(6) 0.0371(7) -0.0097(5) -0.0138(5) -0.0149(5)
Ti3 0.0338(5) 0.0336(6) 0.0383(7) -0.0139(5) -0.0102(5) -0.0119(4)
O1 0.0315(19) 0.031(2) 0.039(3) -0.0141(18) -0.0106(17) -0.0109(15)
O2 0.0342(19) 0.0273(19) 0.032(2) -0.0072(17) -0.0085(16) -0.0149(15)
O3 0.0317(19) 0.030(2) 0.029(2) -0.0103(18) -0.0073(16) -0.0106(15)
O4 0.051(2) 0.050(3) 0.034(3) -0.006(2) -0.0114(19) -0.027(2)
O5 0.042(2) 0.043(2) 0.033(3) -0.006(2) -0.0135(19) -0.0144(18)
O6 0.033(2) 0.036(2) 0.048(3) -0.015(2) -0.0069(19) -0.0069(17)
O7 0.037(2) 0.037(2) 0.057(3) -0.019(2) -0.002(2) -0.0128(18)
O8 0.039(2) 0.047(3) 0.043(3) -0.009(2) -0.020(2) -0.0086(19)
O9 0.046(2) 0.037(2) 0.053(3) -0.013(2) -0.019(2) -0.0068(18)
O10 0.043(2) 0.042(2) 0.049(3) -0.017(2) -0.0175(19) -0.0173(18)
O11 0.062(3) 0.040(2) 0.053(3) -0.022(2) -0.009(2) -0.022(2)
O12 0.059(3) 0.057(3) 0.050(3) -0.024(2) -0.019(2) -0.026(2)
C1 0.038(3) 0.036(4) 0.033(4) -0.010(3) -0.012(3) -0.004(3)
C2 0.036(3) 0.032(3) 0.038(4) -0.005(3) -0.006(3) -0.009(3)
C3 0.050(4) 0.042(4) 0.040(4) -0.007(3) -0.012(3) -0.010(3)
C4 0.057(4) 0.059(5) 0.056(5) -0.014(4) -0.001(4) -0.027(4)
C5 0.078(5) 0.047(4) 0.033(5) 0.004(3) -0.005(4) -0.019(4)
C6 0.061(4) 0.046(4) 0.039(5) -0.015(3) -0.013(4) -0.007(3)
C7 0.093(6) 0.059(5) 0.045(5) -0.007(4) -0.024(4) -0.020(4)
C8 0.111(7) 0.078(6) 0.059(6) -0.006(5) -0.053(5) -0.027(5)
C9 0.099(6) 0.077(6) 0.085(7) -0.008(5) -0.058(5) -0.027(5)
C10 0.068(5) 0.060(5) 0.055(5) -0.014(4) -0.025(4) -0.022(4)
C11 0.053(4) 0.032(3) 0.031(4) -0.006(3) -0.014(3) -0.004(3)
C12 0.038(3) 0.047(4) 0.028(4) -0.012(3) -0.011(3) -0.010(3)
C13 0.032(3) 0.039(4) 0.055(5) -0.024(3) -0.008(3) -0.007(3)
C14 0.043(4) 0.052(4) 0.067(5) -0.015(4) -0.009(3) -0.013(3)
C15 0.041(4) 0.045(4) 0.105(7) -0.016(5) -0.021(4) -0.001(3)
C16 0.032(4) 0.058(5) 0.090(7) -0.033(5) 0.003(4) -0.009(3)
C17 0.035(3) 0.050(4) 0.057(5) -0.028(4) 0.001(3) -0.019(3)
C18 0.051(4) 0.070(5) 0.063(6) -0.035(4) 0.007(4) -0.030(4)
C19 0.071(5) 0.071(5) 0.049(5) -0.011(4) -0.005(4) -0.043(4)
C20 0.061(5) 0.056(4) 0.062(6) -0.018(4) -0.024(4) -0.017(4)
C21 0.039(3) 0.048(4) 0.053(5) -0.018(4) -0.005(3) -0.015(3)
C22 0.031(3) 0.042(4) 0.047(4) -0.023(3) -0.007(3) -0.007(3)
C23 0.043(4) 0.036(4) 0.046(5) -0.003(3) -0.017(3) -0.018(3)
C24 0.037(3) 0.031(4) 0.062(5) -0.001(3) -0.016(3) -0.010(3)
C25 0.052(4) 0.046(4) 0.118(7) -0.022(5) -0.041(4) -0.009(3)
C26 0.072(5) 0.043(5) 0.161(10) -0.020(6) -0.053(6) 0.001(4)
C27 0.064(5) 0.066(6) 0.137(10) -0.001(6) -0.055(6) -0.011(5)
C28 0.058(5) 0.073(6) 0.077(6) 0.010(5) -0.034(4) -0.023(4)
C29 0.080(6) 0.103(8) 0.106(8) 0.001(6) -0.069(6) -0.016(5)
C30 0.116(8) 0.151(10) 0.135(10) -0.040(9) -0.077(7) -0.037(8)
C31 0.095(6) 0.122(8) 0.160(10) -0.056(7) -0.080(7) -0.020(6)
C32 0.067(5) 0.091(6) 0.111(8) -0.034(6) -0.055(5) -0.012(4)
C33 0.045(4) 0.063(5) 0.063(5) -0.001(4) -0.027(4) -0.023(4)
C34 0.117(6) 0.092(6) 0.218(10) -0.026(6) -0.101(6) -0.051(5)
C35A 0.103(9) 0.078(8) 0.215(14) -0.050(8) -0.059(9) -0.046(7)
C36A 0.086(8) 0.113(9) 0.198(12) -0.026(9) -0.099(9) -0.019(7)
C35B 0.106(14) 0.082(13) 0.218(17) -0.010(13) -0.078(13) -0.056(11)
C36B 0.104(13) 0.119(13) 0.192(16) -0.018(13) -0.103(12) -0.042(12)
C37 0.247(7) 0.053(4) 0.167(7) 0.001(4) -0.137(5) -0.062(4)
C38A 0.247(7) 0.053(4) 0.167(7) 0.001(4) -0.137(5) -0.062(4)
C39A 0.247(7) 0.054(4) 0.169(7) 0.003(4) -0.136(5) -0.061(4)
C38B 0.248(7) 0.053(4) 0.167(7) 0.001(4) -0.137(5) -0.061(4)
C39B 0.247(7) 0.054(4) 0.169(7) 0.003(4) -0.136(5) -0.061(4)
C40 0.097(6) 0.100(6) 0.099(8) -0.060(6) -0.034(6) -0.023(5)
C41 0.127(8) 0.184(10) 0.107(9) -0.092(8) 0.029(7) -0.081(7)
C42 0.203(11) 0.173(10) 0.126(10) -0.064(8) -0.096(9) -0.053(9)

loop_
_atom_type_symbol
_atom_type_description
_atom_type_scat_dispersion_real
_atom_type_scat_dispersion_imag
_atom_type_scat_source
C C 0.0033 0.0016 'International Tables Vol C Tables 4.2.6.8 and 6.1.1.4'
H H 0.0000 0.0000 'International Tables Vol C Tables 4.2.6.8 and 6.1.1.4'
O O 0.0106 0.0060 'International Tables Vol C Tables 4.2.6.8 and 6.1.1.4'
Ti Ti 0.2776 0.4457 'International Tables Vol C Tables 4.2.6.8 and 6.1.1.4'

loop_
_geom_angle_atom_site_label_1
_geom_angle_atom_site_label_2
_geom_angle_atom_site_label_3
_geom_angle
_geom_angle_site_symmetry_1
_geom_angle_site_symmetry_3
O11 Ti1 O1 103.72(17) . .
O11 Ti1 O2 95.99(17) . 2_766
O1 Ti1 O2 102.16(14) . 2_766
O11 Ti1 O7 96.28(17) . .
O1 Ti1 O7 87.86(15) . .
O2 Ti1 O7 161.82(17) 2_766 .
O11 Ti1 O9 93.01(17) . .
O1 Ti1 O9 158.85(16) . .
O2 Ti1 O9 88.64(15) 2_766 .
O7 Ti1 O9 77.38(16) . .
O11 Ti1 O3 174.15(16) . .
O1 Ti1 O3 78.22(14) . .
O2 Ti1 O3 78.17(14) 2_766 .
O7 Ti1 O3 89.29(15) . .
O9 Ti1 O3 86.43(15) . .
O11 Ti1 Ti2 137.94(14) . 2_766
O1 Ti1 Ti2 98.13(11) . 2_766
O2 Ti1 Ti2 43.89(11) 2_766 2_766
O7 Ti1 Ti2 120.24(13) . 2_766
O9 Ti1 Ti2 76.99(12) . 2_766
O3 Ti1 Ti2 36.32(9) . 2_766
O11 Ti1 Ti3 146.01(14) . .
O1 Ti1 Ti3 43.15(11) . .
O2 Ti1 Ti3 98.63(10) 2_766 .
O7 Ti1 Ti3 78.23(11) . .
O9 Ti1 Ti3 117.76(12) . .
O3 Ti1 Ti3 37.19(9) . .
Ti2 Ti1 Ti3 68.07(3) 2_766 .
O12 Ti2 O3 102.51(18) . 2_766
O12 Ti2 O1 98.98(16) . .
O3 Ti2 O1 103.27(15) 2_766 .
O12 Ti2 O8 93.91(17) . 2_766
O3 Ti2 O8 87.89(15) 2_766 2_766
O1 Ti2 O8 160.60(16) . 2_766
O12 Ti2 O4 93.70(18) . .
O3 Ti2 O4 159.11(15) 2_766 .
O1 Ti2 O4 86.86(15) . .
O8 Ti2 O4 77.85(15) 2_766 .
O12 Ti2 O2 177.12(15) . .
O3 Ti2 O2 77.86(14) 2_766 .
O1 Ti2 O2 78.18(13) . .
O8 Ti2 O2 88.95(14) 2_766 .
O4 Ti2 O2 86.61(15) . .
O12 Ti2 Ti3 140.72(13) . .
O3 Ti2 Ti3 98.55(11) 2_766 .
O1 Ti2 Ti3 43.53(10) . .
O8 Ti2 Ti3 119.80(12) 2_766 .
O4 Ti2 Ti3 76.10(12) . .
O2 Ti2 Ti3 36.66(8) . .
O12 Ti2 Ti1 143.79(14) . 2_766
O3 Ti2 Ti1 42.59(11) 2_766 2_766
O1 Ti2 Ti1 99.08(11) . 2_766
O8 Ti2 Ti1 78.28(12) 2_766 2_766
O4 Ti2 Ti1 118.39(12) . 2_766
O2 Ti2 Ti1 37.30(9) . 2_766
Ti3 Ti2 Ti1 68.62(4) . 2_766
O10 Ti3 O2 104.72(15) . .
O10 Ti3 O3 96.26(16) . .
O2 Ti3 O3 102.16(14) . .
O10 Ti3 O5 96.29(17) . .
O2 Ti3 O5 87.51(15) . .
O3 Ti3 O5 161.65(15) . .
O10 Ti3 O6 91.61(16) . .
O2 Ti3 O6 159.31(16) . .
O3 Ti3 O6 88.31(14) . .
O5 Ti3 O6 78.00(14) . .
O10 Ti3 O1 173.01(15) . .
O2 Ti3 O1 78.87(13) . .
O3 Ti3 O1 77.02(14) . .
O5 Ti3 O1 89.82(15) . .
O6 Ti3 O1 86.31(14) . .
O10 Ti3 Ti2 147.83(11) . .
O2 Ti3 Ti2 43.83(11) . .
O3 Ti3 Ti2 97.51(11) . .
O5 Ti3 Ti2 78.57(11) . .
O6 Ti3 Ti2 117.69(12) . .
O1 Ti3 Ti2 37.08(8) . .
O10 Ti3 Ti1 136.47(12) . .
O2 Ti3 Ti1 98.88(11) . .
O3 Ti3 Ti1 42.57(11) . .
O5 Ti3 Ti1 121.05(12) . .
O6 Ti3 Ti1 76.70(11) . .
O1 Ti3 Ti1 36.54(9) . .
Ti2 Ti3 Ti1 68.13(3) . .
Ti1 O1 Ti2 134.18(19) . .
Ti1 O1 Ti3 100.31(15) . .
Ti2 O1 Ti3 99.39(14) . .
Ti3 O2 Ti1 135.36(19) . 2_766
Ti3 O2 Ti2 99.51(14) . .
Ti1 O2 Ti2 98.82(15) 2_766 .
Ti2 O3 Ti3 133.60(16) 2_766 .
Ti2 O3 Ti1 101.09(16) 2_766 .
Ti3 O3 Ti1 100.24(16) . .
C1 O4 Ti2 132.5(4) . .
C1 O5 Ti3 129.4(4) . .
C12 O6 Ti3 131.4(4) . .
C12 O7 Ti1 128.8(3) . .
C23 O8 Ti2 129.9(4) . 2_766
C23 O9 Ti1 130.2(4) . .
C34 O10 Ti3 147.8(4) . .
C37 O11 Ti1 145.3(5) . .
C40 O12 Ti2 158.6(5) . .
O4 C1 O5 122.6(6) . .
O4 C1 C2 119.9(5) . .
O5 C1 C2 117.4(6) . .
C3 C2 C11 120.0(6) . .
C3 C2 C1 116.8(6) . .
C11 C2 C1 123.2(6) . .
C2 C3 C4 121.7(6) . .
C2 C3 H3 119.1 . .
C4 C3 H3 119.1 . .
C5 C4 C3 119.9(7) . .
C5 C4 H4 120.0 . .
C3 C4 H4 120.0 . .
C4 C5 C6 120.9(7) . .
C4 C5 H5 119.6 . .
C6 C5 H5 119.6 . .
C5 C6 C7 120.1(7) . .
C5 C6 C11 120.7(6) . .
C7 C6 C11 119.3(7) . .
C8 C7 C6 120.6(7) . .
C8 C7 H7 119.7 . .
C6 C7 H7 119.7 . .
C7 C8 C9 120.7(7) . .
C7 C8 H8 119.6 . .
C9 C8 H8 119.6 . .
C10 C9 C8 120.4(8) . .
C10 C9 H9 119.8 . .
C8 C9 H9 119.8 . .
C9 C10 C11 121.5(7) . .
C9 C10 H10 119.3 . .
C11 C10 H10 119.3 . .
C10 C11 C6 117.4(6) . .
C10 C11 C2 125.7(6) . .
C6 C11 C2 116.8(6) . .
O6 C12 O7 124.5(5) . .
O6 C12 C13 119.1(6) . .
O7 C12 C13 116.4(5) . .
C14 C13 C22 120.8(5) . .
C14 C13 C12 115.9(6) . .
C22 C13 C12 123.4(5) . .
C13 C14 C15 119.8(6) . .
C13 C14 H14 120.1 . .
C15 C14 H14 120.1 . .
C16 C15 C14 120.3(6) . .
C16 C15 H15 119.8 . .
C14 C15 H15 119.8 . .
C15 C16 C17 121.9(6) . .
C15 C16 H16 119.1 . .
C17 C16 H16 119.1 . .
C16 C17 C18 122.1(6) . .
C16 C17 C22 119.4(6) . .
C18 C17 C22 118.5(6) . .
C19 C18 C17 122.9(6) . .
C19 C18 H18 118.6 . .
C17 C18 H18 118.6 . .
C18 C19 C20 117.5(6) . .
C18 C19 H19 121.2 . .
C20 C19 H19 121.2 . .
C21 C20 C19 121.6(6) . .
C21 C20 H20 119.2 . .
C19 C20 H20 119.2 . .
C20 C21 C22 121.5(6) . .
C20 C21 H21 119.2 . .
C22 C21 H21 119.2 . .
C21 C22 C13 124.3(5) . .
C21 C22 C17 117.9(6) . .
C13 C22 C17 117.7(5) . .
O9 C23 O8 124.2(5) . .
O9 C23 C24 117.9(6) . .
O8 C23 C24 117.9(6) . .
C25 C24 C33 120.6(6) . .
C25 C24 C23 117.1(6) . .
C33 C24 C23 122.2(6) . .
C24 C25 C26 121.5(7) . .
C24 C25 H25 119.3 . .
C26 C25 H25 119.3 . .
C27 C26 C25 117.9(8) . .
C27 C26 H26 121.1 . .
C25 C26 H26 121.1 . .
C28 C27 C26 122.2(8) . .
C28 C27 H27 118.9 . .
C26 C27 H27 118.9 . .
C27 C28 C29 121.1(8) . .
C27 C28 C33 120.6(8) . .
C29 C28 C33 118.2(9) . .
C30 C29 C28 121.8(8) . .
C30 C29 H29 119.1 . .
C28 C29 H29 119.1 . .
C29 C30 C31 120.7(9) . .
C29 C30 H30 119.6 . .
C31 C30 H30 119.6 . .
C32 C31 C30 119.0(9) . .
C32 C31 H31 120.5 . .
C30 C31 H31 120.5 . .
C31 C32 C33 123.2(8) . .
C31 C32 H32 118.4 . .
C33 C32 H32 118.4 . .
C32 C33 C24 126.0(6) . .
C32 C33 C28 116.9(7) . .
C24 C33 C28 117.1(7) . .
O10 C34 C35A 117.0(5) . .
O10 C34 C36A 117.2(5) . .
C35A C34 C36A 125.9(8) . .
O10 C34 C36B 116.2(6) . .
O10 C34 C35B 115.2(7) . .
C36B C34 C35B 124.6(10) . .
O10 C34 H34A 90.1 . .
C35A C34 H34A 90.1 . .
C36A C34 H34A 90.4 . .
O10 C34 H34B 94.9 . .
C36B C34 H34B 94.8 . .
C35B C34 H34B 100.2 . .
C34 C35A H35A 109.5 . .
C34 C35A H35B 109.5 . .
H35A C35A H35B 109.5 . .
C34 C35A H35C 109.5 . .
H35A C35A H35C 109.5 . .
H35B C35A H35C 109.5 . .
C34 C36A H36A 109.5 . .
C34 C36A H36B 109.5 . .
H36A C36A H36B 109.5 . .
C34 C36A H36C 109.5 . .
H36A C36A H36C 109.5 . .
H36B C36A H36C 109.5 . .
C34 C35B H35D 109.5 . .
C34 C35B H35E 109.5 . .
H35D C35B H35E 109.5 . .
C34 C35B H35F 109.5 . .
H35D C35B H35F 109.5 . .
H35E C35B H35F 109.5 . .
C34 C36B H36D 109.5 . .
C34 C36B H36E 109.5 . .
H36D C36B H36E 109.5 . .
C34 C36B H36F 109.5 . .
H36D C36B H36F 109.5 . .
H36E C36B H36F 109.5 . .
O11 C37 C39B 108.9(9) . .
O11 C37 C39A 130.0(14) . .
O11 C37 C38B 113.4(8) . .
C39B C37 C38B 116.1(8) . .
O11 C37 C38A 99.0(16) . .
C39A C37 C38A 115.6(10) . .
O11 C37 H37A 100.6 . .
C39A C37 H37A 104.6 . .
C38A C37 H37A 103.5 . .
O11 C37 H37B 114.0 . .
C39B C37 H37B 107.4 . .
C38B C37 H37B 96.5 . .
C37 C38A H38A 119.1 . .
C37 C38A H38B 104.5 . .
H38A C38A H38B 109.5 . .
C37 C38A H38C 104.4 . .
H38A C38A H38C 109.5 . .
H38B C38A H38C 109.5 . .
C37 C39A H39A 102.0 . .
C37 C39A H39B 115.9 . .
H39A C39A H39B 109.5 . .
C37 C39A H39C 110.2 . .
H39A C39A H39C 109.5 . .
H39B C39A H39C 109.5 . .
C37 C38B H38D 109.5 . .
C37 C38B H38E 109.5 . .
H38D C38B H38E 109.5 . .
C37 C38B H38F 109.5 . .
H38D C38B H38F 109.5 . .
H38E C38B H38F 109.5 . .
C37 C39B H39D 109.5 . .
C37 C39B H39E 109.5 . .
H39D C39B H39E 109.5 . .
C37 C39B H39F 109.5 . .
H39D C39B H39F 109.5 . .
H39E C39B H39F 109.5 . .
O12 C40 C42 112.5(7) . .
O12 C40 C41 111.1(7) . .
C42 C40 C41 117.0(9) . .
O12 C40 H40 105.0 . .
C42 C40 H40 105.0 . .
C41 C40 H40 105.0 . .
C40 C41 H41A 109.5 . .
C40 C41 H41B 109.5 . .
H41A C41 H41B 109.5 . .
C40 C41 H41C 109.5 . .
H41A C41 H41C 109.5 . .
H41B C41 H41C 109.5 . .
C40 C42 H42A 109.5 . .
C40 C42 H42B 109.5 . .
H42A C42 H42B 109.5 . .
C40 C42 H42C 109.5 . .
H42A C42 H42C 109.5 . .
H42B C42 H42C 109.5 . .

loop_
_geom_bond_atom_site_label_1
_geom_bond_atom_site_label_2
_geom_bond_distance
_geom_bond_site_symmetry_2
Ti1 O11 1.767(4) .
Ti1 O1 1.890(3) .
Ti1 O2 1.909(3) 2_766
Ti1 O7 2.055(4) .
Ti1 O9 2.084(4) .
Ti1 O3 2.147(4) .
Ti1 Ti2 3.1138(15) 2_766
Ti1 Ti3 3.1241(15) .
Ti2 O12 1.759(4) .
Ti2 O3 1.879(3) 2_766
Ti2 O1 1.901(3) .
Ti2 O8 2.057(3) 2_766
Ti2 O4 2.058(4) .
Ti2 O2 2.184(4) .
Ti2 Ti3 3.1108(14) .
Ti2 Ti1 3.1138(15) 2_766
Ti3 O10 1.756(4) .
Ti3 O2 1.883(3) .
Ti3 O3 1.919(3) .
Ti3 O5 2.056(4) .
Ti3 O6 2.060(3) .
Ti3 O1 2.172(3) .
O2 Ti1 1.909(3) 2_766
O3 Ti2 1.879(3) 2_766
O4 C1 1.259(7) .
O5 C1 1.267(7) .
O6 C12 1.251(6) .
O7 C12 1.271(7) .
O8 C23 1.260(7) .
O8 Ti2 2.057(3) 2_766
O9 C23 1.261(7) .
O10 C34 1.375(8) .
O11 C37 1.431(9) .
O12 C40 1.396(8) .
C1 C2 1.494(8) .
C2 C3 1.368(8) .
C2 C11 1.443(8) .
C3 C4 1.401(8) .
C3 H3 0.9300 .
C4 C5 1.350(9) .
C4 H4 0.9300 .
C5 C6 1.407(9) .
C5 H5 0.9300 .
C6 C7 1.415(9) .
C6 C11 1.425(8) .
C7 C8 1.344(10) .
C7 H7 0.9300 .
C8 C9 1.385(10) .
C8 H8 0.9300 .
C9 C10 1.365(9) .
C9 H9 0.9300 .
C10 C11 1.401(8) .
C10 H10 0.9300 .
C12 C13 1.499(7) .
C13 C14 1.376(7) .
C13 C22 1.419(8) .
C14 C15 1.408(8) .
C14 H14 0.9300 .
C15 C16 1.335(9) .
C15 H15 0.9300 .
C16 C17 1.396(8) .
C16 H16 0.9300 .
C17 C18 1.405(8) .
C17 C22 1.423(7) .
C18 C19 1.362(8) .
C18 H18 0.9300 .
C19 C20 1.420(8) .
C19 H19 0.9300 .
C20 C21 1.341(8) .
C20 H20 0.9300 .
C21 C22 1.412(7) .
C21 H21 0.9300 .
C23 C24 1.510(8) .
C24 C25 1.352(8) .
C24 C33 1.422(9) .
C25 C26 1.433(9) .
C25 H25 0.9300 .
C26 C27 1.367(12) .
C26 H26 0.9300 .
C27 C28 1.364(11) .
C27 H27 0.9300 .
C28 C29 1.423(12) .
C28 C33 1.434(9) .
C29 C30 1.340(12) .
C29 H29 0.9300 .
C30 C31 1.392(11) .
C30 H30 0.9300 .
C31 C32 1.366(10) .
C31 H31 0.9300 .
C32 C33 1.400(10) .
C32 H32 0.9300 .
C34 C35A 1.4492(10) .
C34 C36A 1.4497(11) .
C34 C36B 1.4501(11) .
C34 C35B 1.4502(11) .
C34 H34A 0.9802 .
C34 H34B 1.0241 .
C35A H35A 0.9600 .
C35A H35B 0.9600 .
C35A H35C 0.9600 .
C36A H36A 0.9600 .
C36A H36B 0.9600 .
C36A H36C 0.9600 .
C35B H35D 0.9600 .
C35B H35E 0.9600 .
C35B H35F 0.9600 .
C36B H36D 0.9600 .
C36B H36E 0.9600 .
C36B H36F 0.9600 .
C37 C39B 1.4496(10) .
C37 C39A 1.4500(10) .
C37 C38B 1.4500(11) .
C37 C38A 1.4501(11) .
C37 H37A 0.9801 .
C37 H37B 0.9507 .
C38A H38A 0.9600 .
C38A H38B 0.9599 .
C38A H38C 0.9600 .
C39A H39A 0.9601 .
C39A H39B 0.9599 .
C39A H39C 0.9600 .
C38B H38D 0.9600 .
C38B H38E 0.9600 .
C38B H38F 0.9600 .
C39B H39D 0.9600 .
C39B H39E 0.9600 .
C39B H39F 0.9600 .
C40 C42 1.449(10) .
C40 C41 1.464(10) .
C40 H40 0.9800 .
C41 H41A 0.9600 .
C41 H41B 0.9600 .
C41 H41C 0.9600 .
C42 H42A 0.9600 .
C42 H42B 0.9600 .
C42 H42C 0.9600 .
